data_9006878
loop_
_publ_author_name
'Redfern, S. A. T.'
'Artioli, G.'
'Rinaldi, R.'
'Henderson, C. M. B.'
'Knight, K. S.'
'Wood, B. J.'

_publ_section_title
;
 Octahedral cation ordering in olivine at high temperature. II: an in situ
 neutron powder diffraction study on synthetic MgFeSiO4 (Fa50)
 Sample: T = 350 C
;
_journal_name_full 'Physics and Chemistry of Minerals'
_journal_page_first 630
_journal_page_last 637
_journal_paper_doi 10.1007/s002690000109
_journal_volume 27
_journal_year 2000
_chemical_formula_sum 'Fe Mg O4 Si'
_chemical_name_mineral Olivine
_space_group_IT_number 62
_symmetry_space_group_name_Hall '-P 2c 2ab'
_symmetry_space_group_name_H-M 'P b n m'
_cell_angle_alpha 90
_cell_angle_beta 90
_cell_angle_gamma 90
_cell_length_a 4.8126
_cell_length_b 10.3916
_cell_length_c 6.0721
_cell_formula_units_Z 4
_cell_volume 303.669
_database_code_amcsd 0008460
_diffrn_ambient_temperature 623.15
_exptl_crystal_density_diffrn 3.767
_cod_original_formula_sum '(Fe Mg) Si O4'
_cod_database_code 9006878

loop_
_space_group_symop_operation_xyz
x,y,z
x,y,1/2-z
-x,-y,1/2+z
1/2+x,1/2-y,1/2+z
1/2-x,1/2+y,1/2-z
1/2-x,1/2+y,z
1/2+x,1/2-y,-z
-x,-y,-z

loop_
_atom_site_label
_atom_site_fract_x
_atom_site_fract_y
_atom_site_fract_z
_atom_site_occupancy
_atom_site_U_iso_or_equiv
FeM1 0.00000 0.00000 0.00000 0.52500 0.01187
MgM1 0.00000 0.00000 0.00000 0.47500 0.01187
FeM2 0.99220 0.27850 0.25000 0.47500 0.00962
MgM2 0.99220 0.27850 0.25000 0.52500 0.00962
Si 0.42500 0.09740 0.25000 1.00000 0.00524
O1 0.76760 0.09240 0.25000 1.00000 0.01533
O2 0.21690 0.45210 0.25000 1.00000 0.01023
O3 0.28270 0.16370 0.03530 1.00000 0.00997

loop_
_cod_related_entry_id
_cod_related_entry_database
_cod_related_entry_code
1 AMCSD 0008460
